data_7229807
loop_
_publ_author_name
'You, Li-Xin'
'Zhao, Bai-Bei'
'Liu, Hui-Jie'
'Wang, Shu-Ju'
'Xiong, Gang'
'He, Yong-Ke'
'Ding, Fu'
'Joos, Jonas J.'
'Smet, Philippe F.'
'Sun, Ya-Guang'

_publ_section_title
;
 2D and 3D lanthanide metal--organic frameworks constructed from three
 benzenedicarboxylate ligands: synthesis, structure and luminescent
 properties
;
_journal_issue 5
_journal_name_full CrystEngComm
_journal_page_first 615
_journal_paper_doi 10.1039/C7CE01773A
_journal_volume 20
_journal_year 2018
_chemical_formula_moiety 'C34 H26 N2 O16 Sm2, H2 O'
_chemical_formula_sum 'C34 H28 N2 O17 Sm2'
_chemical_formula_weight 1037.28
_space_group_crystal_system triclinic
_space_group_IT_number 2
_space_group_name_Hall '-P 1'
_space_group_name_H-M_alt 'P -1'
_symmetry_space_group_name_Hall '-P 1'
_symmetry_space_group_name_H-M 'P -1'
_atom_sites_solution_hydrogens mixed
_atom_sites_solution_primary direct
_audit_block_doi 10.5517/cc1j7myb
_audit_creation_date 2017-12-05
_audit_creation_method
;
Olex2 1.2
(compiled 2016.09.09 svn.r3337 for OlexSys, GUI svn.r5227)
;
_audit_update_record
;
2015-06-18 deposited with the CCDC.
2017-12-27 downloaded from the CCDC.
;
_cell_angle_alpha 88.64(3)
_cell_angle_beta 79.67(3)
_cell_angle_gamma 84.36(3)
_cell_formula_units_Z 2
_cell_length_a 6.8700(14)
_cell_length_b 13.860(3)
_cell_length_c 17.710(3)
_cell_measurement_reflns_used 4056
_cell_measurement_temperature 293
_cell_measurement_theta_max 27.5
_cell_measurement_theta_min 3.0
_cell_volume 1650.9(6)
_computing_cell_refinement
;
CrystalClear-SM Expert 2.0 r1 (Rigaku, 2009)
;
_computing_data_collection
;
CrystalClear-SM Expert 2.0 r1 (Rigaku, 2009)
;
_computing_data_reduction
;
CrystalClear-SM Expert 2.0 r1 (Rigaku, 2009)
;
_computing_molecular_graphics 'Olex2 (Dolomanov et al., 2009)'
_computing_publication_material 'Olex2 (Dolomanov et al., 2009)'
_computing_structure_refinement 'ShelXL (Sheldrick, 2015)'
_computing_structure_solution 'ShelXS (Sheldrick, 2008)'
_diffrn_ambient_temperature 293
_diffrn_detector CCD
_diffrn_detector_area_resol_mean 13.6612
_diffrn_measured_fraction_theta_full 0.985
_diffrn_measured_fraction_theta_max 0.985
_diffrn_measurement_details
;
scan:
    Number of images: 180
               Slice: -60.0000 - 120.0000
         Image width: 1.0000
            Exp time: 18.0000
       Rotation axis: Omega
               Omega: 0.0000
                 Chi: 54.0000
                 Phi: 0.0000
                 XTD: 50.2087
              2theta: 29.8071
scan:
    Number of images: 180
               Slice: -60.0000 - 120.0000
         Image width: 1.0000
            Exp time: 18.0000
       Rotation axis: Omega
               Omega: 0.0000
                 Chi: 54.0000
                 Phi: 120.0000
                 XTD: 50.2087
              2theta: 29.8071
scan:
    Number of images: 180
               Slice: -60.0000 - 120.0000
         Image width: 1.0000
            Exp time: 18.0000
       Rotation axis: Omega
               Omega: 0.0000
                 Chi: 54.0000
                 Phi: 240.0000
                 XTD: 50.2087
              2theta: 29.8071
;
_diffrn_measurement_device
;
XtaLABmini: Fixed Chi 2 circle
;
_diffrn_measurement_device_type 'Rigaku Mercury375R (2x2 bin mode)'
_diffrn_measurement_method 'profile data from \w-scans'
_diffrn_measurement_specimen_support Fiber
_diffrn_orient_matrix_type d*Trek
_diffrn_orient_matrix_UB_11 -0.028108
_diffrn_orient_matrix_UB_12 0.142788
_diffrn_orient_matrix_UB_13 0.029536
_diffrn_orient_matrix_UB_21 0.052221
_diffrn_orient_matrix_UB_22 -0.007213
_diffrn_orient_matrix_UB_23 0.049737
_diffrn_orient_matrix_UB_31 0.039522
_diffrn_orient_matrix_UB_32 0.005692
_diffrn_orient_matrix_UB_33 -0.041186
_diffrn_radiation_monochromator 'Graphite Monochromator'
_diffrn_radiation_type MoK\a
_diffrn_radiation_wavelength 0.71073
_diffrn_reflns_av_R_equivalents 0.0679
_diffrn_reflns_av_unetI/netI 0.0892
_diffrn_reflns_Laue_measured_fraction_full 0.985
_diffrn_reflns_Laue_measured_fraction_max 0.985
_diffrn_reflns_limit_h_max 8
_diffrn_reflns_limit_h_min -8
_diffrn_reflns_limit_k_max 16
_diffrn_reflns_limit_k_min -16
_diffrn_reflns_limit_l_max 21
_diffrn_reflns_limit_l_min -21
_diffrn_reflns_number 13450
_diffrn_reflns_point_group_measured_fraction_full 0.985
_diffrn_reflns_point_group_measured_fraction_max 0.985
_diffrn_reflns_theta_full 25.009
_diffrn_reflns_theta_max 25.009
_diffrn_reflns_theta_min 3.028
_diffrn_source 'Sealed Tube'
_diffrn_source_current 12.0
_diffrn_source_power 0.6
_diffrn_source_voltage 50.0
_exptl_absorpt_coefficient_mu 3.610
_exptl_absorpt_correction_T_max 0.996
_exptl_absorpt_correction_T_min 0.992
_exptl_absorpt_correction_type numerical
_exptl_crystal_colour Colorless
_exptl_crystal_density_diffrn 2.087
_exptl_crystal_description Prism
_exptl_crystal_F_000 1012
_exptl_crystal_size_max 0.2
_exptl_crystal_size_mid 0.2
_exptl_crystal_size_min 0.2
_refine_diff_density_max 3.847
_refine_diff_density_min -1.993
_refine_diff_density_rms 0.237
_refine_ls_extinction_method none
_refine_ls_goodness_of_fit_ref 1.302
_refine_ls_hydrogen_treatment constr
_refine_ls_matrix_type full
_refine_ls_number_parameters 507
_refine_ls_number_reflns 5723
_refine_ls_number_restraints 193
_refine_ls_restrained_S_all 1.279
_refine_ls_R_factor_all 0.0880
_refine_ls_R_factor_gt 0.0804
_refine_ls_shift/su_max 0.001
_refine_ls_shift/su_mean 0.000
_refine_ls_structure_factor_coef Fsqd
_refine_ls_weighting_details 'w=1/[\s^2^(Fo^2^)+(0.0001P)^2^+51.6027P] where P=(Fo^2^+2Fc^2^)/3'
_refine_ls_weighting_scheme calc
_refine_ls_wR_factor_gt 0.1872
_refine_ls_wR_factor_ref 0.1901
_reflns_Friedel_coverage 0.000
_reflns_number_gt 4999
_reflns_number_total 5723
_reflns_threshold_expression 'I > 2\s(I)'
_cod_data_source_file c7ce01773a2.cif
_cod_data_source_block shelxl_CCDC1
_cod_depositor_comments
;
The following automatic conversions were performed:

'_exptl_absorpt_correction_type' value 'Numerical' changed to
'numerical' according to
/home/data/users/saulius/crontab/automatic-downloads/rss-feeds/RSC/lib/dictionaries/cif_core.dic
dictionary named 'cif_core.dic' version 2.4.2 from 2011-04-26.

Automatic conversion script
Id: cif_fix_values 4973 2017-02-22 13:04:09Z antanas 

 Adding full bibliography for 7229803--7229819.cif.
;
_cod_database_code 7229807
_shelx_space_group_comment
;
The symmetry employed for this shelxl refinement is uniquely defined
by the following loop, which should always be used as a source of
symmetry information in preference to the above space-group names.
They are only intended as comments.
;
_olex2_refinement_description
;
1. Fixed Uiso
 At 1.2 times of:
  All C(H) groups
 At 1.5 times of:
  All O(H,H) groups
2. Restrained distances
 H17B-H14A
 2.2 with sigma of 0.01
3. Uiso/Uaniso restraints and constraints
C35 \\sim C13 \\sim C21 \\sim C28 \\sim C25 \\sim C48: within 3.8A with sigma
of 0.01 and sigma for terminal atoms of 0.01
C36 \\sim N1 \\sim C51 \\sim C32 \\sim C33 \\sim C30: within 3.8A with sigma of
0.01 and sigma for terminal atoms of 0.01
Uanis(O9A) \\sim Ueq, Uanis(O9B) \\sim Ueq: with sigma of 0.01 and sigma for
terminal atoms of 0.01
Uanis(O9A) = Uanis(O9B)
4. Others
 Sof(O9B)=1-FVAR(1)
 Sof(O9A)=FVAR(1)
5.a Free rotating group:
 O17(H17A,H17B)
5.b Rotating group:
 O13(H13A,H13B), O14(H14A,H14B), O15(H15A,H15B), O16(H16A,H16B)
5.c Aromatic/amide H refined with riding coordinates:
 C13(H13), C19(H19), C22(H22), C23(H23), C28(H28), C30(H30), C32(H32),
 C36(H36), C37(H37), C39(H39), C40(H40), C41(H41), C43(H43), C46(H46), C48(H48),
  C49(H49), C51(H51), C52(H52)
;
_shelx_shelxl_version_number 2016/6
_olex2_submission_special_instructions 'No special instructions were received'

loop_
_space_group_symop_operation_xyz
'x, y, z'
'-x, -y, -z'

loop_
_atom_site_label
_atom_site_type_symbol
_atom_site_fract_x
_atom_site_fract_y
_atom_site_fract_z
_atom_site_U_iso_or_equiv
_atom_site_adp_type
_atom_site_occupancy
_atom_site_site_symmetry_order
_atom_site_calc_flag
_atom_site_refinement_flags_posn
_atom_site_refinement_flags_adp
_atom_site_refinement_flags_occupancy
_atom_site_disorder_assembly
_atom_site_disorder_group
Sm1 Sm 0.70390(11) 0.63421(5) 0.45204(4) 0.0183(2) Uani 1 1 d . . . . .
Sm2 Sm 0.33133(11) 0.36795(5) 0.94717(4) 0.0185(2) Uani 1 1 d . . . . .
O1 O 0.0603(19) 0.2586(9) 0.9627(9) 0.049(4) Uani 1 1 d . . . . .
O2 O 0.353(2) 0.1884(8) 0.9710(8) 0.043(3) Uani 1 1 d . . . . .
O3 O 0.9704(18) 0.7402(8) 0.4685(8) 0.038(3) Uani 1 1 d . . . . .
O4 O 0.6630(16) 0.8084(8) 0.4917(7) 0.028(3) Uani 1 1 d . . . . .
O5 O 0.4199(16) 0.6154(8) 0.5501(6) 0.024(2) Uani 1 1 d . . . . .
O6 O 0.3896(18) 0.4867(8) 0.6250(6) 0.031(3) Uani 1 1 d . . . . .
O7 O 0.456(2) 0.5147(8) 0.9037(7) 0.040(3) Uani 1 1 d . . . . .
O8 O 0.4904(16) 0.6582(8) 0.9467(6) 0.024(2) Uani 1 1 d . . . . .
O9B O 0.871(5) 0.551(3) 0.9540(16) 0.022(5) Uani 0.57(7) 1 d . U P A 2
O10 O 0.0733(17) 0.4445(8) 0.8813(6) 0.028(3) Uani 1 1 d . . . . .
O11 O 0.9853(18) 0.4473(8) 0.6035(7) 0.034(3) Uani 1 1 d . . . . .
O12 O 0.8162(17) 0.5777(8) 0.5619(6) 0.030(3) Uani 1 1 d . . . . .
O13 O 0.380(2) 0.3108(10) 0.8129(7) 0.049(4) Uani 1 1 d . . . . .
H13A H 0.509218 0.301410 0.792343 0.074 Uiso 1 1 d GR . . . .
H13B H 0.323382 0.354111 0.783470 0.074 Uiso 1 1 d GR . . . .
O14 O 0.7015(18) 0.3225(10) 0.8979(8) 0.040(3) Uani 1 1 d . . . . .
H14A H 0.737006 0.318016 0.848786 0.061 Uiso 1 1 d DGR . . . .
H14B H 0.710038 0.264886 0.916923 0.061 Uiso 1 1 d GR . . . .
O15 O 0.3790(17) 0.6927(9) 0.4055(7) 0.034(3) Uani 1 1 d . . . . .
H15A H 0.346529 0.647406 0.377876 0.051 Uiso 1 1 d GR . . . .
H15B H 0.392540 0.744844 0.376761 0.051 Uiso 1 1 d GR . . . .
O16 O 0.8002(18) 0.7107(8) 0.3237(6) 0.028(3) Uani 1 1 d . . . . .
H16A H 0.771639 0.675217 0.284636 0.042 Uiso 1 1 d GR . . . .
H16B H 0.934308 0.717718 0.311766 0.042 Uiso 1 1 d GR . . . .
N1 N 0.327(2) 1.1077(9) 0.7160(8) 0.026(2) Uani 1 1 d . U . . .
N2 N 0.800(2) 1.0477(10) 0.7586(8) 0.028(3) Uani 1 1 d . . . . .
C7 C 0.404(2) 0.5755(12) 0.6153(9) 0.025(3) Uani 1 1 d . . . . .
C11 C 0.457(2) 0.6035(11) 0.8959(8) 0.021(3) Uani 1 1 d . . . . .
C13 C 0.389(2) 0.7385(10) 0.6790(9) 0.019(2) Uani 1 1 d . U . . .
H13 H 0.382767 0.767838 0.631611 0.022 Uiso 1 1 calc R . . . .
C14 C 0.083(2) 0.0883(11) 0.9878(10) 0.027(4) Uani 1 1 d . . . . .
C19 C 0.871(2) 1.0848(11) 0.5032(8) 0.021(3) Uani 1 1 d . . . . .
H19 H 0.785049 1.141225 0.504586 0.025 Uiso 1 1 calc R . . . .
C20 C 0.884(2) 0.7361(11) 0.7559(8) 0.020(3) Uani 1 1 d . . . . .
C21 C 0.380(2) 0.7956(10) 0.7425(8) 0.016(2) Uani 1 1 d . U . . .
C22 C 0.802(2) 0.9946(11) 0.4980(8) 0.020(3) Uani 1 1 d . . . . .
H22 H 0.667976 0.991051 0.497427 0.024 Uiso 1 1 calc R . . . .
C23 C 0.909(2) 0.6819(11) 0.8203(9) 0.021(3) Uani 1 1 d . . . . .
H23 H 0.906815 0.713528 0.866282 0.025 Uiso 1 1 calc R . . . .
C24 C 0.968(2) 0.5232(14) 0.8883(9) 0.029(4) Uani 1 1 d . . . . .
C25 C 0.422(2) 0.6480(10) 0.8193(8) 0.016(2) Uani 1 1 d . U . . .
C26 C 0.859(2) 0.8429(10) 0.7585(8) 0.017(3) Uani 1 1 d . . . . .
C27 C 0.926(2) 0.9112(11) 0.4939(8) 0.020(3) Uani 1 1 d . . . . .
C28 C 0.398(2) 0.7513(10) 0.8133(8) 0.016(2) Uani 1 1 d . U . . .
H28 H 0.394412 0.789108 0.856254 0.020 Uiso 1 1 calc R . . . .
C29 C 0.910(2) 0.5851(10) 0.6849(8) 0.018(3) Uani 1 1 d . . . . .
C30 C 0.442(2) 0.9476(11) 0.6655(9) 0.024(2) Uani 1 1 d . U . . .
H30 H 0.506726 0.910015 0.624034 0.028 Uiso 1 1 calc R . . . .
C32 C 0.273(2) 0.9618(11) 0.7924(9) 0.025(2) Uani 1 1 d . U . . .
H32 H 0.220177 0.934854 0.839390 0.030 Uiso 1 1 calc R . . . .
C33 C 0.366(2) 0.9023(11) 0.7349(9) 0.023(2) Uani 1 1 d . U . . .
C35 C 0.406(2) 0.6362(10) 0.6847(8) 0.015(2) Uani 1 1 d . U . . .
C36 C 0.421(2) 1.0461(11) 0.6583(9) 0.025(2) Uani 1 1 d . U . . .
H36 H 0.473301 1.073184 0.611445 0.030 Uiso 1 1 calc R . . . .
C37 C 0.884(2) 0.6868(11) 0.6863(9) 0.025(4) Uani 1 1 d . . . . .
H37 H 0.867726 0.721757 0.642073 0.030 Uiso 1 1 calc R . . . .
C38 C 0.907(2) 0.5331(11) 0.6099(9) 0.020(3) Uani 1 1 d . . . . .
C39 C 0.948(2) 0.5317(11) 0.7482(8) 0.019(3) Uani 1 1 d . . . . .
H39 H 0.977982 0.464845 0.744890 0.023 Uiso 1 1 calc R . . . .
C40 C 0.763(3) 0.8932(12) 0.8246(10) 0.031(4) Uani 1 1 d . . . . .
H40 H 0.719603 0.859932 0.869696 0.038 Uiso 1 1 calc R . . . .
C41 C -0.124(3) 0.0858(12) 0.9963(9) 0.026(4) Uani 1 1 d . . . . .
H41 H -0.207918 0.142149 0.993374 0.031 Uiso 1 1 calc R . . . .
C42 C 0.170(3) 0.1852(12) 0.9717(9) 0.028(4) Uani 1 1 d . . . . .
C43 C 0.200(3) 0.0044(13) 0.9908(10) 0.032(4) Uani 1 1 d . . . . .
H43 H 0.336577 0.006668 0.983989 0.039 Uiso 1 1 calc R . . . .
C44 C 0.939(2) 0.5801(10) 0.8185(9) 0.018(3) Uani 1 1 d . . . . .
C45 C 0.847(2) 0.8140(11) 0.4835(8) 0.020(3) Uani 1 1 d . . . . .
C46 C 0.893(3) 0.9995(13) 0.6979(10) 0.034(4) Uani 1 1 d . . . . .
H46 H 0.942007 1.034846 0.654571 0.040 Uiso 1 1 calc R . . . .
C48 C 0.422(2) 0.5921(10) 0.7562(8) 0.017(2) Uani 1 1 d . U . . .
H48 H 0.432078 0.524853 0.760693 0.020 Uiso 1 1 calc R . . . .
C49 C 0.923(2) 0.8980(11) 0.6940(9) 0.024(3) Uani 1 1 d . . . . .
H49 H 0.985897 0.867879 0.648501 0.029 Uiso 1 1 calc R . . . .
C51 C 0.252(2) 1.0657(11) 0.7830(9) 0.026(2) Uani 1 1 d . U . . .
H51 H 0.185526 1.104246 0.823754 0.031 Uiso 1 1 calc R . . . .
C52 C 0.735(2) 0.9935(11) 0.8216(10) 0.029(4) Uani 1 1 d . . . . .
H52 H 0.667491 1.025815 0.865411 0.035 Uiso 1 1 calc R . . . .
O17 O 0.779(2) 0.2484(10) 0.7373(8) 0.049(4) Uani 1 1 d . . . . .
H17A H 0.754436 0.224482 0.696633 0.073 Uiso 1 1 d G . . . .
H17B H 0.837370 0.204593 0.761880 0.073 Uiso 1 1 d DG . . . .
O9A O 0.917(6) 0.578(3) 0.949(2) 0.022(5) Uani 0.43(7) 1 d . U P A 1

loop_
_atom_site_aniso_label
_atom_site_aniso_U_11
_atom_site_aniso_U_22
_atom_site_aniso_U_33
_atom_site_aniso_U_23
_atom_site_aniso_U_13
_atom_site_aniso_U_12
Sm1 0.0224(4) 0.0145(4) 0.0190(4) -0.0033(3) -0.0058(3) -0.0015(3)
Sm2 0.0249(4) 0.0148(4) 0.0165(4) 0.0011(3) -0.0050(3) -0.0038(3)
O1 0.032(7) 0.020(7) 0.091(12) 0.014(7) -0.002(7) -0.007(6)
O2 0.050(8) 0.021(6) 0.064(9) 0.010(6) -0.024(7) -0.015(6)
O3 0.031(7) 0.024(6) 0.061(9) -0.010(6) -0.010(6) -0.008(6)
O4 0.026(6) 0.023(6) 0.038(7) -0.005(5) -0.007(5) -0.012(5)
O5 0.023(6) 0.035(6) 0.016(6) -0.004(5) -0.006(4) -0.001(5)
O6 0.040(7) 0.026(6) 0.028(6) -0.012(5) 0.004(5) -0.020(5)
O7 0.070(9) 0.020(6) 0.039(7) 0.017(5) -0.025(7) -0.019(6)
O8 0.033(6) 0.029(6) 0.013(5) -0.003(4) -0.012(5) -0.005(5)
O9B 0.022(7) 0.023(8) 0.019(5) -0.004(6) -0.002(5) 0.003(6)
O10 0.034(6) 0.022(6) 0.026(6) -0.002(5) -0.008(5) 0.009(5)
O11 0.038(7) 0.034(7) 0.029(7) -0.015(5) -0.014(5) 0.016(6)
O12 0.032(6) 0.036(7) 0.023(6) 0.005(5) -0.012(5) -0.003(5)
O13 0.053(9) 0.057(9) 0.031(7) -0.013(6) -0.005(6) 0.026(7)
O14 0.033(7) 0.048(8) 0.039(8) -0.002(6) -0.005(6) 0.001(6)
O15 0.037(7) 0.034(7) 0.031(7) 0.006(5) -0.011(5) 0.006(6)
O16 0.041(7) 0.021(6) 0.020(6) -0.004(4) -0.003(5) 0.004(5)
N1 0.033(5) 0.020(4) 0.026(5) 0.000(4) -0.005(4) 0.000(4)
N2 0.028(7) 0.029(8) 0.029(8) -0.009(6) -0.010(6) 0.002(6)
C7 0.017(8) 0.032(9) 0.025(9) -0.008(7) -0.006(6) 0.001(7)
C11 0.021(8) 0.029(9) 0.015(8) 0.008(6) -0.006(6) -0.006(7)
C13 0.022(5) 0.013(4) 0.020(5) -0.001(4) -0.004(4) 0.000(4)
C14 0.032(9) 0.019(8) 0.032(9) 0.005(7) -0.007(7) -0.016(7)
C19 0.029(8) 0.017(7) 0.015(7) -0.005(6) 0.000(6) 0.003(6)
C20 0.021(7) 0.027(8) 0.014(7) -0.007(6) -0.006(6) -0.004(6)
C21 0.022(4) 0.012(4) 0.016(4) -0.002(4) -0.006(4) -0.003(4)
C22 0.016(7) 0.027(8) 0.016(7) -0.001(6) 0.002(6) -0.005(7)
C23 0.022(8) 0.019(8) 0.024(8) -0.009(6) -0.005(6) -0.006(6)
C24 0.013(7) 0.064(13) 0.010(8) -0.005(7) -0.002(6) 0.001(8)
C25 0.024(5) 0.011(4) 0.016(4) 0.000(4) -0.005(4) -0.005(4)
C26 0.023(8) 0.014(7) 0.017(8) -0.005(6) -0.008(6) -0.002(6)
C27 0.027(8) 0.023(8) 0.010(7) 0.002(6) 0.000(6) -0.014(7)
C28 0.021(4) 0.011(4) 0.018(4) -0.003(4) -0.006(4) -0.004(4)
C29 0.022(7) 0.016(7) 0.017(8) 0.000(6) -0.006(6) -0.002(6)
C30 0.031(5) 0.018(5) 0.022(5) -0.001(4) -0.004(4) 0.000(4)
C32 0.034(5) 0.019(5) 0.021(5) -0.003(4) -0.006(4) 0.000(4)
C33 0.030(5) 0.018(5) 0.021(5) -0.001(4) -0.005(4) 0.002(4)
C35 0.021(4) 0.010(4) 0.015(4) -0.002(4) -0.002(4) -0.005(4)
C36 0.034(5) 0.016(5) 0.023(5) 0.001(4) -0.004(4) 0.003(4)
C37 0.034(9) 0.016(8) 0.025(9) -0.008(6) -0.006(7) 0.006(7)
C38 0.016(7) 0.022(8) 0.021(8) 0.004(6) -0.001(6) -0.002(6)
C39 0.027(8) 0.019(8) 0.012(7) -0.006(6) -0.009(6) 0.003(6)
C40 0.037(10) 0.033(10) 0.026(9) 0.003(7) -0.010(8) -0.007(8)
C41 0.037(9) 0.023(8) 0.021(8) 0.001(6) -0.009(7) -0.008(7)
C42 0.037(10) 0.025(9) 0.026(9) -0.011(7) -0.009(7) -0.008(8)
C43 0.028(9) 0.037(10) 0.037(10) 0.006(8) -0.016(8) -0.017(8)
C44 0.016(7) 0.015(7) 0.022(8) -0.005(6) -0.005(6) -0.001(6)
C45 0.026(8) 0.018(8) 0.017(8) -0.004(6) 0.001(6) -0.007(7)
C46 0.038(10) 0.038(10) 0.031(10) 0.010(8) -0.020(8) -0.009(8)
C48 0.021(4) 0.012(4) 0.018(4) -0.004(4) -0.003(4) -0.005(4)
C49 0.035(9) 0.023(8) 0.013(7) 0.006(6) -0.002(7) -0.003(7)
C51 0.034(5) 0.019(5) 0.024(5) -0.005(4) -0.004(4) 0.002(4)
C52 0.031(9) 0.020(8) 0.034(10) -0.015(7) -0.004(7) 0.009(7)
O17 0.060(10) 0.040(8) 0.046(9) 0.000(6) -0.010(7) 0.003(7)
O9A 0.022(7) 0.023(8) 0.019(5) -0.004(6) -0.002(5) 0.003(6)

loop_
_atom_type_symbol
_atom_type_description
_atom_type_scat_dispersion_real
_atom_type_scat_dispersion_imag
_atom_type_scat_source
C C 0.0033 0.0016 'International Tables Vol C Tables 4.2.6.8 and 6.1.1.4'
H H 0.0000 0.0000 'International Tables Vol C Tables 4.2.6.8 and 6.1.1.4'
N N 0.0061 0.0033 'International Tables Vol C Tables 4.2.6.8 and 6.1.1.4'
O O 0.0106 0.0060 'International Tables Vol C Tables 4.2.6.8 and 6.1.1.4'
Sm Sm -0.1638 3.4418 'International Tables Vol C Tables 4.2.6.8 and 6.1.1.4'

loop_
_geom_angle_atom_site_label_1
_geom_angle_atom_site_label_2
_geom_angle_atom_site_label_3
_geom_angle
_geom_angle_site_symmetry_1
_geom_angle_site_symmetry_3
O3 Sm1 O15 125.2(4) . .
O3 Sm1 C45 26.1(4) . .
O4 Sm1 O3 51.9(4) . .
O4 Sm1 O15 79.4(4) . .
O4 Sm1 C45 25.9(4) . .
O5 Sm1 O3 122.5(4) . .
O5 Sm1 O4 85.7(4) . .
O5 Sm1 O15 68.6(4) . .
O5 Sm1 O16 141.5(4) . .
O5 Sm1 C45 105.9(4) . .
O6 Sm1 O3 145.7(4) 2_666 .
O6 Sm1 O4 147.4(4) 2_666 .
O6 Sm1 O5 91.3(4) 2_666 .
O6 Sm1 O15 69.4(4) 2_666 .
O6 Sm1 O16 81.5(4) 2_666 .
O6 Sm1 C45 156.6(4) 2_666 .
O11 Sm1 O3 72.3(4) 2_766 .
O11 Sm1 O4 123.0(4) 2_766 .
O11 Sm1 O5 141.4(4) 2_766 .
O11 Sm1 O6 77.3(4) 2_766 2_666
O11 Sm1 O15 135.8(4) 2_766 .
O11 Sm1 O16 73.8(4) 2_766 .
O11 Sm1 C45 97.5(4) 2_766 .
O12 Sm1 O3 74.6(4) . .
O12 Sm1 O4 94.4(4) . .
O12 Sm1 O5 71.9(4) . .
O12 Sm1 O6 115.5(4) . 2_666
O12 Sm1 O11 80.1(4) . 2_766
O12 Sm1 O15 140.3(4) . .
O12 Sm1 O16 144.8(4) . .
O12 Sm1 C45 85.5(4) . .
O15 Sm1 C45 101.8(4) . .
O16 Sm1 O3 75.1(4) . .
O16 Sm1 O4 80.9(4) . .
O16 Sm1 O15 73.4(4) . .
O16 Sm1 C45 75.1(4) . .
O1 Sm2 O2 51.6(4) . .
O1 Sm2 O14 127.1(4) . .
O1 Sm2 C42 25.4(4) . .
O2 Sm2 O14 79.6(4) . .
O2 Sm2 C42 26.1(5) . .
O7 Sm2 O1 150.0(4) . .
O7 Sm2 O2 154.9(5) . .
O7 Sm2 O8 97.1(4) . 2_667
O7 Sm2 O10 77.3(4) . .
O7 Sm2 O13 90.0(5) . .
O7 Sm2 O14 75.4(5) . .
O7 Sm2 C42 169.5(4) . .
O7 Sm2 O9A 100.9(14) . 2_667
O8 Sm2 O1 109.1(4) 2_667 .
O8 Sm2 O2 74.8(4) 2_667 .
O8 Sm2 O10 155.0(4) 2_667 .
O8 Sm2 O13 135.7(4) 2_667 .
O8 Sm2 O14 69.4(4) 2_667 .
O8 Sm2 C42 92.3(4) 2_667 .
O9B Sm2 O1 83.2(12) 2_667 .
O9B Sm2 O2 111.1(11) 2_667 .
O9B Sm2 O7 89.1(12) 2_667 .
O9B Sm2 O10 79.3(7) 2_667 .
O9B Sm2 O13 147.8(8) 2_667 .
O9B Sm2 O14 139.8(10) 2_667 .
O9B Sm2 C42 97.7(12) 2_667 .
O9B Sm2 O9A 12.5(9) 2_667 2_667
O10 Sm2 O1 72.8(4) . .
O10 Sm2 O2 119.7(4) . .
O10 Sm2 O13 69.1(4) . .
O10 Sm2 O14 130.4(4) . .
O10 Sm2 C42 96.0(4) . .
O13 Sm2 O1 81.6(5) . .
O13 Sm2 O2 80.6(5) . .
O13 Sm2 O14 70.4(4) . .
O13 Sm2 C42 80.0(5) . .
O14 Sm2 C42 103.9(5) . .
O9A Sm2 O1 71.0(14) 2_667 .
O9A Sm2 O2 100.6(13) 2_667 .
O9A Sm2 O8 78.9(9) 2_667 2_667
O9A Sm2 O10 78.4(9) 2_667 .
O9A Sm2 O13 142.4(11) 2_667 .
O9A Sm2 O14 147.1(11) 2_667 .
O9A Sm2 C42 85.4(14) 2_667 .
C42 O1 Sm2 94.3(10) . .
C42 O2 Sm2 92.6(10) . .
C45 O3 Sm1 92.6(9) . .
C45 O4 Sm1 93.4(9) . .
C7 O5 Sm1 131.4(10) . .
C7 O6 Sm1 132.6(11) . 2_666
C11 O7 Sm2 157.0(13) . .
C11 O8 Sm2 133.1(10) . 2_667
C24 O9B Sm2 165(2) . 2_667
C24 O10 Sm2 134.2(10) 1_455 .
C38 O11 Sm1 137.3(11) . 2_766
C38 O12 Sm1 165.5(11) . .
Sm2 O13 H13A 111.5 . .
Sm2 O13 H13B 111.1 . .
H13A O13 H13B 107.4 . .
Sm2 O14 H14A 116.0 . .
Sm2 O14 H14B 98.1 . .
H14A O14 H14B 107.8 . .
Sm1 O15 H15A 109.3 . .
Sm1 O15 H15B 111.2 . .
H15A O15 H15B 107.9 . .
Sm1 O16 H16A 112.5 . .
Sm1 O16 H16B 112.7 . .
H16A O16 H16B 106.1 . .
C51 N1 C36 116.2(13) . .
C46 N2 C52 116.1(14) . .
O5 C7 C35 119.3(14) . .
O6 C7 O5 122.6(14) . .
O6 C7 C35 118.1(14) . .
O7 C11 O8 123.5(14) . .
O7 C11 C25 117.8(13) . .
O8 C11 C25 118.7(13) . .
C21 C13 H13 119.4 . .
C21 C13 C35 121.2(14) . .
C35 C13 H13 119.4 . .
C41 C14 C42 118.8(15) . .
C43 C14 C41 119.1(14) . .
C43 C14 C42 122.1(15) . .
C22 C19 H19 120.8 . .
C22 C19 C27 118.5(14) . 2_776
C27 C19 H19 120.8 2_776 .
C23 C20 C26 121.0(13) . .
C23 C20 C37 118.6(14) . .
C37 C20 C26 120.4(13) . .
C13 C21 C28 119.3(13) . .
C13 C21 C33 120.3(13) . .
C28 C21 C33 120.2(13) . .
C19 C22 H22 119.1 . .
C27 C22 C19 121.8(14) . .
C27 C22 H22 119.1 . .
C20 C23 H23 119.1 . .
C20 C23 C44 121.9(14) . .
C44 C23 H23 119.1 . .
O9B C24 C44 119.9(19) . .
O10 C24 O9B 121(2) 1_655 .
O10 C24 C44 119.2(14) 1_655 .
O10 C24 O9A 128(2) 1_655 .
O9A C24 C44 110(2) . .
C28 C25 C11 117.9(12) . .
C48 C25 C11 122.0(13) . .
C48 C25 C28 120.0(13) . .
C40 C26 C20 121.9(14) . .
C49 C26 C20 121.0(13) . .
C49 C26 C40 117.1(14) . .
C19 C27 C45 120.2(14) 2_776 .
C22 C27 C19 119.7(14) . 2_776
C22 C27 C45 120.1(14) . .
C21 C28 C25 120.0(13) . .
C21 C28 H28 120.0 . .
C25 C28 H28 120.0 . .
C37 C29 C38 118.9(13) . .
C39 C29 C37 121.4(14) . .
C39 C29 C38 119.5(13) . .
C33 C30 H30 119.7 . .
C36 C30 H30 119.7 . .
C36 C30 C33 120.7(15) . .
C33 C32 H32 119.0 . .
C33 C32 C51 121.9(15) . .
C51 C32 H32 119.0 . .
C30 C33 C21 121.3(14) . .
C32 C33 C21 122.5(14) . .
C32 C33 C30 116.2(14) . .
C13 C35 C7 120.1(13) . .
C48 C35 C7 120.7(13) . .
C48 C35 C13 119.2(13) . .
N1 C36 H36 118.0 . .
C30 C36 N1 124.1(15) . .
C30 C36 H36 118.0 . .
C20 C37 H37 120.2 . .
C29 C37 C20 119.6(15) . .
C29 C37 H37 120.2 . .
O11 C38 O12 125.5(15) . .
O11 C38 C29 116.9(13) . .
O12 C38 C29 117.4(13) . .
C29 C39 H39 120.5 . .
C29 C39 C44 119.0(14) . .
C44 C39 H39 120.5 . .
C26 C40 H40 120.6 . .
C52 C40 C26 118.8(16) . .
C52 C40 H40 120.6 . .
C14 C41 H41 121.1 . .
C43 C41 C14 117.7(16) 2_557 .
C43 C41 H41 121.1 2_557 .
O1 C42 Sm2 60.3(9) . .
O1 C42 O2 121.6(15) . .
O1 C42 C14 120.0(15) . .
O2 C42 Sm2 61.3(8) . .
O2 C42 C14 118.4(16) . .
C14 C42 Sm2 178.0(11) . .
C14 C43 C41 123.1(16) . 2_557
C14 C43 H43 118.4 . .
C41 C43 H43 118.4 2_557 .
C23 C44 C24 121.0(14) . .
C23 C44 C39 119.3(14) . .
C39 C44 C24 119.7(14) . .
O3 C45 Sm1 61.3(8) . .
O3 C45 C27 118.3(13) . .
O4 C45 Sm1 60.7(8) . .
O4 C45 O3 121.6(14) . .
O4 C45 C27 120.1(14) . .
C27 C45 Sm1 175.8(10) . .
N2 C46 H46 117.9 . .
N2 C46 C49 124.3(16) . .
C49 C46 H46 117.9 . .
C25 C48 C35 120.3(13) . .
C25 C48 H48 119.9 . .
C35 C48 H48 119.9 . .
C26 C49 C46 119.5(15) . .
C26 C49 H49 120.2 . .
C46 C49 H49 120.2 . .
N1 C51 C32 120.9(14) . .
N1 C51 H51 119.5 . .
C32 C51 H51 119.5 . .
N2 C52 C40 124.2(15) . .
N2 C52 H52 117.9 . .
C40 C52 H52 117.9 . .
H17A O17 H17B 109.4 . .
C24 O9A Sm2 148(4) . 2_667

loop_
_geom_bond_atom_site_label_1
_geom_bond_atom_site_label_2
_geom_bond_distance
_geom_bond_site_symmetry_2
Sm1 O3 2.518(11) .
Sm1 O4 2.506(11) .
Sm1 O5 2.399(11) .
Sm1 O6 2.391(10) 2_666
Sm1 O11 2.373(12) 2_766
Sm1 O12 2.312(11) .
Sm1 O15 2.567(11) .
Sm1 O16 2.492(11) .
Sm1 C45 2.868(14) .
Sm2 O1 2.488(12) .
Sm2 O2 2.509(11) .
Sm2 O7 2.345(11) .
Sm2 O8 2.422(10) 2_667
Sm2 O9B 2.27(2) 2_667
Sm2 O10 2.438(11) .
Sm2 O13 2.478(12) .
Sm2 O14 2.558(12) .
Sm2 C42 2.857(16) .
Sm2 O9A 2.35(4) 2_667
O1 C42 1.23(2) .
O2 C42 1.26(2) .
O3 C45 1.265(19) .
O4 C45 1.254(18) .
O5 C7 1.259(19) .
O6 C7 1.251(19) .
O7 C11 1.237(19) .
O8 C11 1.255(18) .
O9B C24 1.28(3) .
O10 C24 1.24(2) 1_455
O11 C38 1.256(19) .
O12 C38 1.257(18) .
O13 H13A 0.8931 .
O13 H13B 0.8929 .
O14 H14A 0.8625 .
O14 H14B 0.8599 .
O15 H15A 0.8743 .
O15 H15B 0.8763 .
O16 H16A 0.9187 .
O16 H16B 0.9218 .
N1 C36 1.37(2) .
N1 C51 1.35(2) .
N2 C46 1.31(2) .
N2 C52 1.36(2) .
C7 C35 1.51(2) .
C11 C25 1.526(19) .
C13 H13 0.9300 .
C13 C21 1.38(2) .
C13 C35 1.414(19) .
C14 C41 1.41(2) .
C14 C42 1.52(2) .
C14 C43 1.35(2) .
C19 H19 0.9300 .
C19 C22 1.39(2) .
C19 C27 1.41(2) 2_776
C20 C23 1.38(2) .
C20 C26 1.47(2) .
C20 C37 1.42(2) .
C21 C28 1.40(2) .
C21 C33 1.48(2) .
C22 H22 0.9300 .
C22 C27 1.36(2) .
C23 H23 0.9300 .
C23 C44 1.40(2) .
C24 C44 1.48(2) .
C24 O9A 1.31(4) .
C25 C28 1.427(19) .
C25 C48 1.376(19) .
C26 C40 1.40(2) .
C26 C49 1.39(2) .
C27 C45 1.528(19) .
C28 H28 0.9300 .
C29 C37 1.40(2) .
C29 C38 1.53(2) .
C29 C39 1.38(2) .
C30 H30 0.9300 .
C30 C33 1.40(2) .
C30 C36 1.36(2) .
C32 H32 0.9300 .
C32 C33 1.35(2) .
C32 C51 1.44(2) .
C35 C48 1.41(2) .
C36 H36 0.9300 .
C37 H37 0.9300 .
C39 H39 0.9300 .
C39 C44 1.42(2) .
C40 H40 0.9300 .
C40 C52 1.38(2) .
C41 H41 0.9300 .
C41 C43 1.40(2) 2_557
C43 H43 0.9300 .
C46 H46 0.9300 .
C46 C49 1.40(2) .
C48 H48 0.9300 .
C49 H49 0.9300 .
C51 H51 0.9300 .
C52 H52 0.9300 .
O17 H17A 0.8499 .
O17 H17B 0.8500 .

loop_
_geom_torsion_atom_site_label_1
_geom_torsion_atom_site_label_2
_geom_torsion_atom_site_label_3
_geom_torsion_atom_site_label_4
_geom_torsion
_geom_torsion_site_symmetry_1
_geom_torsion_site_symmetry_4
Sm1 O3 C45 O4 6.6(16) . .
Sm1 O3 C45 C27 -175.3(11) . .
Sm1 O4 C45 O3 -6.6(16) . .
Sm1 O4 C45 C27 175.3(12) . .
Sm1 O5 C7 O6 -85.2(18) . .
Sm1 O5 C7 C35 93.8(16) . .
Sm1 O6 C7 O5 -19(2) 2_666 .
Sm1 O6 C7 C35 161.6(10) 2_666 .
Sm1 O11 C38 O12 87(2) 2_766 .
Sm1 O11 C38 C29 -97.0(16) 2_766 .
Sm1 O12 C38 O11 -30(5) . .
Sm1 O12 C38 C29 155(4) . .
Sm2 O1 C42 O2 0.5(19) . .
Sm2 O1 C42 C14 177.7(13) . .
Sm2 O2 C42 O1 -0.5(18) . .
Sm2 O2 C42 C14 -177.7(13) . .
Sm2 O7 C11 O8 77(3) . .
Sm2 O7 C11 C25 -104(3) . .
Sm2 O8 C11 O7 25(2) 2_667 .
Sm2 O8 C11 C25 -153.4(10) 2_667 .
Sm2 O9B C24 O10 -175(11) 2_667 1_655
Sm2 O9B C24 C44 -1(14) 2_667 .
O5 C7 C35 C13 12(2) . .
O5 C7 C35 C48 -169.6(14) . .
O6 C7 C35 C13 -169.3(14) . .
O6 C7 C35 C48 9(2) . .
O7 C11 C25 C28 172.4(15) . .
O7 C11 C25 C48 -11(2) . .
O8 C11 C25 C28 -9(2) . .
O8 C11 C25 C48 167.5(14) . .
O9B C24 C44 C23 37(3) . .
O9B C24 C44 C39 -145(3) . .
O10 C24 C44 C23 -149.3(15) 1_655 .
O10 C24 C44 C39 29(2) 1_655 .
O10 C24 O9A Sm2 -103(4) 1_655 2_667
N2 C46 C49 C26 -3(3) . .
C7 C35 C48 C25 -179.4(14) . .
C11 C25 C28 C21 175.1(13) . .
C11 C25 C48 C35 -174.2(13) . .
C13 C21 C28 C25 -1(2) . .
C13 C21 C33 C30 -27(2) . .
C13 C21 C33 C32 149.8(16) . .
C13 C35 C48 C25 -1(2) . .
C19 C22 C27 C19 2(2) . 2_776
C19 C22 C27 C45 -176.3(13) . .
C19 C27 C45 O3 -8(2) 2_776 .
C19 C27 C45 O4 169.9(14) 2_776 .
C20 C23 C44 C24 179.4(14) . .
C20 C23 C44 C39 1(2) . .
C20 C26 C40 C52 -176.3(14) . .
C20 C26 C49 C46 178.4(14) . .
C21 C13 C35 C7 176.7(14) . .
C21 C13 C35 C48 -2(2) . .
C22 C27 C45 O3 169.8(15) . .
C22 C27 C45 O4 -12(2) . .
C23 C20 C26 C40 -33(2) . .
C23 C20 C26 C49 149.9(15) . .
C23 C20 C37 C29 0(2) . .
C26 C20 C23 C44 -178.1(14) . .
C26 C20 C37 C29 179.5(14) . .
C26 C40 C52 N2 -2(3) . .
C27 C19 C22 C27 -2(2) 2_776 .
C28 C21 C33 C30 148.9(15) . .
C28 C21 C33 C32 -34(2) . .
C28 C25 C48 C35 2(2) . .
C29 C39 C44 C23 -5(2) . .
C29 C39 C44 C24 176.5(14) . .
C33 C21 C28 C25 -176.8(14) . .
C33 C30 C36 N1 0(3) . .
C33 C32 C51 N1 0(3) . .
C35 C13 C21 C28 3(2) . .
C35 C13 C21 C33 178.6(14) . .
C36 N1 C51 C32 1(2) . .
C36 C30 C33 C21 177.2(15) . .
C36 C30 C33 C32 0(2) . .
C37 C20 C23 C44 1(2) . .
C37 C20 C26 C40 147.9(16) . .
C37 C20 C26 C49 -29(2) . .
C37 C29 C38 O11 159.9(15) . .
C37 C29 C38 O12 -24(2) . .
C37 C29 C39 C44 7(2) . .
C38 C29 C37 C20 179.2(14) . .
C38 C29 C39 C44 -176.6(13) . .
C39 C29 C37 C20 -4(2) . .
C39 C29 C38 O11 -17(2) . .
C39 C29 C38 O12 159.1(14) . .
C40 C26 C49 C46 1(2) . .
C41 C14 C42 O1 -3(2) . .
C41 C14 C42 O2 173.9(16) . .
C41 C14 C43 C41 -1(3) . 2_557
C42 C14 C41 C43 178.5(15) . 2_557
C42 C14 C43 C41 -178.5(15) . 2_557
C43 C14 C41 C43 1(3) . 2_557
C43 C14 C42 O1 173.5(17) . .
C43 C14 C42 O2 -9(3) . .
C44 C24 O9A Sm2 95(5) . 2_667
C46 N2 C52 C40 1(2) . .
C48 C25 C28 C21 -2(2) . .
C49 C26 C40 C52 1(2) . .
C51 N1 C36 C30 0(2) . .
C51 C32 C33 C21 -176.9(14) . .
C51 C32 C33 C30 0(2) . .
C52 N2 C46 C49 2(2) . .
O9A C24 C44 C23 14(3) . .
O9A C24 C44 C39 -168(3) . .
